data_2237590
loop_
_publ_author_name
'Koh, Dongsoo'

_publ_section_title
;
 (<i>E</i>)-1-(1-Hydroxynaphthalen-2-yl)-3-(2,4,5-trimethoxyphenyl)prop-2-en-1-one
;
_journal_coeditor_code AA2085
_journal_issue 4
_journal_name_full 'Acta Crystallographica Section E'
_journal_page_first o542
_journal_paper_doi 10.1107/S1600536813006843
_journal_volume 69
_journal_year 2013
_chemical_formula_iupac 'C22 H20 O5'
_chemical_formula_moiety 'C22 H20 O5'
_chemical_formula_sum 'C22 H20 O5'
_chemical_formula_weight 364.38
_chemical_name_systematic (<i>E</i>)-1-(1-Hydroxynaphthalen-2-yl)-3-(2,4,5-trimethoxyphenyl)prop-2-en-1-one
_space_group_IT_number 14
_symmetry_cell_setting monoclinic
_symmetry_space_group_name_Hall '-P 2yn'
_symmetry_space_group_name_H-M 'P 1 21/n 1'
_atom_sites_solution_hydrogens geom
_atom_sites_solution_primary direct
_atom_sites_solution_secondary difmap
_audit_creation_method SHELXTL
_cell_angle_alpha 90.00
_cell_angle_beta 96.165(3)
_cell_angle_gamma 90.00
_cell_formula_units_Z 4
_cell_length_a 9.7919(12)
_cell_length_b 13.7559(18)
_cell_length_c 13.2761(17)
_cell_measurement_reflns_used 3912
_cell_measurement_temperature 200(2)
_cell_measurement_theta_max 28.16
_cell_measurement_theta_min 2.46
_cell_volume 1777.9(4)
_computing_cell_refinement 'SAINT (Bruker, 2000)'
_computing_data_collection 'SMART (Bruker, 2000)'
_computing_data_reduction 'SAINT (Bruker, 2000)'
_computing_molecular_graphics 'PLATON (Spek, 2009)'
_computing_publication_material 'SHELXTL (Sheldrick, 2008)'
_computing_structure_refinement 'SHELXL97 (Sheldrick, 2008)'
_computing_structure_solution 'SHELXS97 (Sheldrick, 2008)'
_diffrn_ambient_temperature 200(2)
_diffrn_measured_fraction_theta_full 0.998
_diffrn_measured_fraction_theta_max 0.998
_diffrn_measurement_device_type 'Bruker SMART CCD'
_diffrn_measurement_method '\f and \w scans'
_diffrn_radiation_monochromator graphite
_diffrn_radiation_source 'fine-focus sealed tube'
_diffrn_radiation_type MoK\a
_diffrn_radiation_wavelength 0.71073
_diffrn_reflns_av_R_equivalents 0.0318
_diffrn_reflns_av_sigmaI/netI 0.0429
_diffrn_reflns_limit_h_max 12
_diffrn_reflns_limit_h_min -13
_diffrn_reflns_limit_k_max 18
_diffrn_reflns_limit_k_min -17
_diffrn_reflns_limit_l_max 17
_diffrn_reflns_limit_l_min -12
_diffrn_reflns_number 12937
_diffrn_reflns_theta_full 28.31
_diffrn_reflns_theta_max 28.31
_diffrn_reflns_theta_min 2.14
_exptl_absorpt_coefficient_mu 0.096
_exptl_absorpt_correction_T_max 0.9791
_exptl_absorpt_correction_T_min 0.9662
_exptl_absorpt_correction_type multi-scan
_exptl_absorpt_process_details '(SADABS; Bruker, 2000)'
_exptl_crystal_colour red
_exptl_crystal_density_diffrn 1.361
_exptl_crystal_density_method 'not measured'
_exptl_crystal_description block
_exptl_crystal_F_000 768
_exptl_crystal_size_max 0.36
_exptl_crystal_size_mid 0.26
_exptl_crystal_size_min 0.22
_refine_diff_density_max 0.308
_refine_diff_density_min -0.396
_refine_ls_extinction_method none
_refine_ls_goodness_of_fit_ref 1.097
_refine_ls_hydrogen_treatment constr
_refine_ls_matrix_type full
_refine_ls_number_parameters 248
_refine_ls_number_reflns 4420
_refine_ls_number_restraints 0
_refine_ls_restrained_S_all 1.097
_refine_ls_R_factor_all 0.1037
_refine_ls_R_factor_gt 0.0529
_refine_ls_shift/su_max 0.000
_refine_ls_shift/su_mean 0.000
_refine_ls_structure_factor_coef Fsqd
_refine_ls_weighting_details 'calc w=1/[\s^2^(Fo^2^)+(0.0702P)^2^+1.1296P] where P=(Fo^2^+2Fc^2^)/3'
_refine_ls_weighting_scheme calc
_refine_ls_wR_factor_gt 0.1277
_refine_ls_wR_factor_ref 0.1874
_reflns_number_gt 2550
_reflns_number_total 4420
_reflns_threshold_expression I>2\s(I)
_cod_data_source_file aa2085.cif
_cod_data_source_block I
_cod_original_sg_symbol_H-M 'P 21/n'
_cod_database_code 2237590
_cod_database_fobs_code 2237590

loop_
_symmetry_equiv_pos_as_xyz
'x, y, z'
'-x+1/2, y+1/2, -z+1/2'
'-x, -y, -z'
'x-1/2, -y-1/2, z-1/2'

loop_
_atom_site_type_symbol
_atom_site_label
_atom_site_fract_x
_atom_site_fract_y
_atom_site_fract_z
_atom_site_U_iso_or_equiv
_atom_site_adp_type
_atom_site_calc_flag
_atom_site_refinement_flags
_atom_site_occupancy
_atom_site_symmetry_multiplicity
C C1 0.3412(2) 0.91056(17) 0.00657(18) 0.0317(5) Uani d . 1 1
O O1 0.22475(17) 0.94630(13) -0.02165(13) 0.0404(4) Uani d . 1 1
C C2 0.4142(3) 0.93980(17) 0.10242(18) 0.0345(5) Uani d . 1 1
H H2 0.5043 0.9158 0.1210 0.041 Uiso calc R 1 1
C C3 0.3569(2) 1.00024(17) 0.16584(18) 0.0338(5) Uani d . 1 1
H H3 0.2662 1.0212 0.1439 0.041 Uiso calc R 1 1
C C4 0.4152(2) 1.03710(17) 0.26228(18) 0.0320(5) Uani d . 1 1
C C5 0.3361(2) 1.09604(17) 0.32022(18) 0.0336(5) Uani d . 1 1
O O2 0.20245(17) 1.11129(14) 0.27987(14) 0.0450(5) Uani d . 1 1
C C6 0.1146(3) 1.1618(2) 0.3405(2) 0.0518(7) Uani d . 1 1
H H6A 0.1132 1.1282 0.4054 0.078 Uiso calc R 1 1
H H6B 0.0214 1.1639 0.3052 0.078 Uiso calc R 1 1
H H6C 0.1485 1.2283 0.3525 0.078 Uiso calc R 1 1
C C7 0.3909(2) 1.13575(18) 0.41125(19) 0.0356(6) Uani d . 1 1
H H7 0.3356 1.1760 0.4486 0.043 Uiso calc R 1 1
C C8 0.5259(2) 1.11725(18) 0.44823(18) 0.0346(5) Uani d . 1 1
O O3 0.59060(18) 1.15449(14) 0.53450(14) 0.0454(5) Uani d . 1 1
C C9 0.5169(3) 1.2224(2) 0.5899(2) 0.0528(8) Uani d . 1 1
H H9A 0.4829 1.2757 0.5451 0.079 Uiso calc R 1 1
H H9B 0.5782 1.2485 0.6467 0.079 Uiso calc R 1 1
H H9C 0.4391 1.1895 0.6159 0.079 Uiso calc R 1 1
C C10 0.6075(2) 1.05692(17) 0.39235(19) 0.0341(5) Uani d . 1 1
O O4 0.74055(18) 1.04546(13) 0.43608(13) 0.0437(5) Uani d . 1 1
C C11 0.8242(3) 0.9805(2) 0.3870(2) 0.0468(7) Uani d . 1 1
H H11A 0.7824 0.9157 0.3840 0.070 Uiso calc R 1 1
H H11B 0.9156 0.9773 0.4250 0.070 Uiso calc R 1 1
H H11C 0.8323 1.0037 0.3181 0.070 Uiso calc R 1 1
C C12 0.5528(2) 1.01849(17) 0.30251(18) 0.0336(5) Uani d . 1 1
H H12 0.6084 0.9780 0.2657 0.040 Uiso calc R 1 1
C C13 0.3995(2) 0.83943(16) -0.05961(17) 0.0286(5) Uani d . 1 1
C C14 0.3299(2) 0.81550(16) -0.15212(17) 0.0293(5) Uani d . 1 1
O O5 0.20698(16) 0.85556(12) -0.18480(13) 0.0366(4) Uani d . 1 1
H H5 0.1858 0.8966 -0.1422 0.055 Uiso calc R 1 1
C C15 0.3832(2) 0.74664(17) -0.21887(17) 0.0306(5) Uani d . 1 1
C C16 0.3122(3) 0.72114(18) -0.31235(19) 0.0373(6) Uani d . 1 1
H H16 0.2270 0.7516 -0.3340 0.045 Uiso calc R 1 1
C C17 0.3644(3) 0.65246(19) -0.3731(2) 0.0435(6) Uani d . 1 1
H H17 0.3151 0.6351 -0.4361 0.052 Uiso calc R 1 1
C C18 0.4906(3) 0.6082(2) -0.3416(2) 0.0441(6) Uani d . 1 1
H H18 0.5263 0.5606 -0.3835 0.053 Uiso calc R 1 1
C C19 0.5629(3) 0.63260(19) -0.2518(2) 0.0418(6) Uani d . 1 1
H H19 0.6491 0.6025 -0.2325 0.050 Uiso calc R 1 1
C C20 0.5116(2) 0.70218(17) -0.18647(18) 0.0331(5) Uani d . 1 1
C C21 0.5822(3) 0.72680(19) -0.0915(2) 0.0389(6) Uani d . 1 1
H H21 0.6679 0.6969 -0.0702 0.047 Uiso calc R 1 1
C C22 0.5289(2) 0.79279(18) -0.03049(18) 0.0361(6) Uani d . 1 1
H H22 0.5783 0.8084 0.0329 0.043 Uiso calc R 1 1

loop_
_atom_site_aniso_label
_atom_site_aniso_U_11
_atom_site_aniso_U_22
_atom_site_aniso_U_33
_atom_site_aniso_U_12
_atom_site_aniso_U_13
_atom_site_aniso_U_23
C1 0.0357(13) 0.0287(12) 0.0309(12) -0.0018(10) 0.0048(10) 0.0028(9)
O1 0.0385(10) 0.0434(10) 0.0383(10) 0.0090(8) -0.0004(8) -0.0037(8)
C2 0.0345(13) 0.0341(13) 0.0343(13) -0.0023(10) 0.0006(10) -0.0004(10)
C3 0.0358(12) 0.0315(12) 0.0336(13) -0.0068(10) 0.0009(10) 0.0007(10)
C4 0.0352(12) 0.0284(12) 0.0326(12) -0.0061(9) 0.0044(10) 0.0005(9)
C5 0.0302(12) 0.0354(13) 0.0349(13) -0.0018(10) 0.0022(10) -0.0005(10)
O2 0.0339(9) 0.0566(12) 0.0439(11) 0.0061(8) 0.0016(8) -0.0103(9)
C6 0.0406(15) 0.067(2) 0.0478(16) 0.0113(14) 0.0061(13) -0.0046(15)
C7 0.0331(12) 0.0386(13) 0.0360(13) 0.0004(10) 0.0081(10) -0.0055(10)
C8 0.0353(13) 0.0353(13) 0.0332(13) -0.0057(10) 0.0033(10) -0.0069(10)
O3 0.0399(10) 0.0559(12) 0.0397(10) -0.0011(9) 0.0007(8) -0.0197(9)
C9 0.0534(17) 0.0592(18) 0.0459(16) -0.0023(14) 0.0053(13) -0.0252(14)
C10 0.0292(12) 0.0365(13) 0.0361(13) -0.0016(10) 0.0011(10) -0.0015(10)
O4 0.0367(10) 0.0513(11) 0.0419(10) 0.0065(8) -0.0013(8) -0.0126(8)
C11 0.0413(14) 0.0516(17) 0.0468(16) 0.0090(13) 0.0008(12) -0.0044(13)
C12 0.0351(12) 0.0319(12) 0.0339(13) -0.0026(10) 0.0049(10) -0.0021(10)
C13 0.0261(11) 0.0303(11) 0.0289(12) -0.0017(9) 0.0006(9) 0.0032(9)
C14 0.0266(11) 0.0270(11) 0.0337(12) -0.0021(9) 0.0008(9) 0.0041(9)
O5 0.0327(9) 0.0403(10) 0.0361(9) 0.0061(7) 0.0004(7) -0.0037(7)
C15 0.0304(12) 0.0290(12) 0.0326(12) -0.0027(9) 0.0036(9) 0.0005(9)
C16 0.0351(13) 0.0382(14) 0.0376(14) -0.0025(10) -0.0001(10) -0.0033(11)
C17 0.0514(16) 0.0403(15) 0.0387(14) -0.0050(12) 0.0043(12) -0.0099(11)
C18 0.0446(15) 0.0415(15) 0.0467(16) 0.0035(12) 0.0083(12) -0.0089(12)
C19 0.0380(14) 0.0378(14) 0.0499(16) 0.0058(11) 0.0061(12) -0.0014(12)
C20 0.0326(12) 0.0306(12) 0.0363(13) -0.0013(10) 0.0047(10) 0.0019(10)
C21 0.0309(12) 0.0419(14) 0.0432(14) 0.0042(11) 0.0000(11) 0.0009(11)
C22 0.0341(13) 0.0394(14) 0.0340(13) -0.0008(10) -0.0004(10) 0.0005(10)

loop_
_atom_type_symbol
_atom_type_description
_atom_type_scat_dispersion_real
_atom_type_scat_dispersion_imag
_atom_type_scat_source
C C 0.0033 0.0016 'International Tables Vol C Tables 4.2.6.8 and 6.1.1.4'
H H 0.0000 0.0000 'International Tables Vol C Tables 4.2.6.8 and 6.1.1.4'
O O 0.0106 0.0060 'International Tables Vol C Tables 4.2.6.8 and 6.1.1.4'

loop_
_geom_angle_atom_site_label_1
_geom_angle_atom_site_label_2
_geom_angle_atom_site_label_3
_geom_angle
O1 C1 C2 119.8(2)
O1 C1 C13 118.6(2)
C2 C1 C13 121.6(2)
C3 C2 C1 121.5(2)
C3 C2 H2 119.3
C1 C2 H2 119.3
C2 C3 C4 128.5(2)
C2 C3 H3 115.8
C4 C3 H3 115.8
C5 C4 C12 117.1(2)
C5 C4 C3 120.1(2)
C12 C4 C3 122.8(2)
O2 C5 C7 123.0(2)
O2 C5 C4 115.6(2)
C7 C5 C4 121.4(2)
C5 O2 C6 117.6(2)
O2 C6 H6A 109.5
O2 C6 H6B 109.5
H6A C6 H6B 109.5
O2 C6 H6C 109.5
H6A C6 H6C 109.5
H6B C6 H6C 109.5
C5 C7 C8 120.3(2)
C5 C7 H7 119.9
C8 C7 H7 119.9
O3 C8 C7 125.1(2)
O3 C8 C10 115.3(2)
C7 C8 C10 119.6(2)
C8 O3 C9 117.9(2)
O3 C9 H9A 109.5
O3 C9 H9B 109.5
H9A C9 H9B 109.5
O3 C9 H9C 109.5
H9A C9 H9C 109.5
H9B C9 H9C 109.5
C12 C10 O4 126.2(2)
C12 C10 C8 119.7(2)
O4 C10 C8 114.1(2)
C10 O4 C11 116.46(19)
O4 C11 H11A 109.5
O4 C11 H11B 109.5
H11A C11 H11B 109.5
O4 C11 H11C 109.5
H11A C11 H11C 109.5
H11B C11 H11C 109.5
C10 C12 C4 121.9(2)
C10 C12 H12 119.1
C4 C12 H12 119.1
C14 C13 C22 118.1(2)
C14 C13 C1 120.3(2)
C22 C13 C1 121.6(2)
O5 C14 C13 121.7(2)
O5 C14 C15 116.21(19)
C13 C14 C15 122.0(2)
C14 O5 H5 109.5
C16 C15 C20 119.9(2)
C16 C15 C14 122.3(2)
C20 C15 C14 117.8(2)
C17 C16 C15 120.7(2)
C17 C16 H16 119.6
C15 C16 H16 119.6
C16 C17 C18 119.7(2)
C16 C17 H17 120.1
C18 C17 H17 120.1
C19 C18 C17 120.9(2)
C19 C18 H18 119.6
C17 C18 H18 119.6
C18 C19 C20 121.1(2)
C18 C19 H19 119.4
C20 C19 H19 119.4
C21 C20 C19 122.4(2)
C21 C20 C15 119.9(2)
C19 C20 C15 117.7(2)
C22 C21 C20 120.7(2)
C22 C21 H21 119.7
C20 C21 H21 119.7
C21 C22 C13 121.5(2)
C21 C22 H22 119.2
C13 C22 H22 119.2

loop_
_geom_bond_atom_site_label_1
_geom_bond_atom_site_label_2
_geom_bond_distance
C1 O1 1.262(3)
C1 C2 1.448(3)
C1 C13 1.470(3)
C2 C3 1.347(3)
C2 H2 0.9500
C3 C4 1.437(3)
C3 H3 0.9500
C4 C5 1.406(3)
C4 C12 1.418(3)
C5 O2 1.376(3)
C5 C7 1.381(3)
O2 C6 1.421(3)
C6 H6A 0.9800
C6 H6B 0.9800
C6 H6C 0.9800
C7 C8 1.383(3)
C7 H7 0.9500
C8 O3 1.349(3)
C8 C10 1.416(3)
O3 C9 1.432(3)
C9 H9A 0.9800
C9 H9B 0.9800
C9 H9C 0.9800
C10 C12 1.361(3)
C10 O4 1.378(3)
O4 C11 1.417(3)
C11 H11A 0.9800
C11 H11B 0.9800
C11 H11C 0.9800
C12 H12 0.9500
C13 C14 1.379(3)
C13 C22 1.436(3)
C14 O5 1.352(3)
C14 C15 1.433(3)
O5 H5 0.8400
C15 C16 1.401(3)
C15 C20 1.422(3)
C16 C17 1.376(4)
C16 H16 0.9500
C17 C18 1.400(4)
C17 H17 0.9500
C18 C19 1.362(4)
C18 H18 0.9500
C19 C20 1.419(3)
C19 H19 0.9500
C20 C21 1.412(3)
C21 C22 1.358(3)
C21 H21 0.9500
C22 H22 0.9500

loop_
_geom_hbond_atom_site_label_D
_geom_hbond_atom_site_label_H
_geom_hbond_atom_site_label_A
_geom_hbond_site_symmetry_A
_geom_hbond_distance_DH
_geom_hbond_distance_HA
_geom_hbond_distance_DA
_geom_hbond_angle_DHA
O5 H5 O1 . 0.84 1.74 2.490(2) 147
C21 H21 O3 2_645 0.95 2.43 3.362(3) 166

loop_
_geom_torsion_atom_site_label_1
_geom_torsion_atom_site_label_2
_geom_torsion_atom_site_label_3
_geom_torsion_atom_site_label_4
_geom_torsion
O1 C1 C2 C3 4.1(4)
C13 C1 C2 C3 -175.7(2)
C1 C2 C3 C4 -179.1(2)
C2 C3 C4 C5 -176.7(2)
C2 C3 C4 C12 4.6(4)
C12 C4 C5 O2 -178.9(2)
C3 C4 C5 O2 2.3(3)
C12 C4 C5 C7 1.4(3)
C3 C4 C5 C7 -177.4(2)
C7 C5 O2 C6 -6.7(4)
C4 C5 O2 C6 173.6(2)
O2 C5 C7 C8 179.6(2)
C4 C5 C7 C8 -0.7(4)
C5 C7 C8 O3 178.0(2)
C5 C7 C8 C10 -0.3(4)
C7 C8 O3 C9 -3.4(4)
C10 C8 O3 C9 174.9(2)
O3 C8 C10 C12 -177.8(2)
C7 C8 C10 C12 0.6(4)
O3 C8 C10 O4 0.5(3)
C7 C8 C10 O4 178.9(2)
C12 C10 O4 C11 -6.0(4)
C8 C10 O4 C11 175.8(2)
O4 C10 C12 C4 -178.0(2)
C8 C10 C12 C4 0.1(4)
C5 C4 C12 C10 -1.1(3)
C3 C4 C12 C10 177.6(2)
O1 C1 C13 C14 2.4(3)
C2 C1 C13 C14 -177.7(2)
O1 C1 C13 C22 -177.4(2)
C2 C1 C13 C22 2.5(3)
C22 C13 C14 O5 179.5(2)
C1 C13 C14 O5 -0.3(3)
C22 C13 C14 C15 -0.3(3)
C1 C13 C14 C15 179.9(2)
O5 C14 C15 C16 -0.6(3)
C13 C14 C15 C16 179.2(2)
O5 C14 C15 C20 -179.3(2)
C13 C14 C15 C20 0.5(3)
C20 C15 C16 C17 0.8(4)
C14 C15 C16 C17 -177.9(2)
C15 C16 C17 C18 -0.6(4)
C16 C17 C18 C19 -0.3(4)
C17 C18 C19 C20 1.1(4)
C18 C19 C20 C21 178.1(3)
C18 C19 C20 C15 -1.0(4)
C16 C15 C20 C21 -179.0(2)
C14 C15 C20 C21 -0.3(3)
C16 C15 C20 C19 0.0(3)
C14 C15 C20 C19 178.8(2)
C19 C20 C21 C22 -179.1(2)
C15 C20 C21 C22 -0.1(4)
C20 C21 C22 C13 0.2(4)
C14 C13 C22 C21 -0.1(4)
C1 C13 C22 C21 179.7(2)

loop_
_cod_related_entry_id
_cod_related_entry_database
_cod_related_entry_code
1 ChemSpider 30658368
